data_4504828
loop_
_publ_author_name
'Wedeking, Katrin'
'Mu, Zhongcheng'
'Kehr, Gerald'
'Fr\"ohlich, Roland'
'Erker, Gerhard'
'Chi, Lifeng'
'Fuchs, Harald'

_publ_section_title
;
 Tetradecylferrocene: ordered molecular array of an organometallic
 amphiphile in the crystal and in a two-dimensional assembled structure on
 a surface.
;
_journal_issue 7
_journal_name_full 'Langmuir : the ACS journal of surfaces and colloids'
_journal_page_first 3161
_journal_page_last 3165
_journal_paper_doi 10.1021/la0531594
_journal_volume 22
_journal_year 2006
_chemical_formula_sum 'C24 H38 Fe'
_chemical_formula_weight 382.39
_chemical_name_systematic
; 
 ? 
;
_space_group_IT_number 15
_symmetry_cell_setting monoclinic
_symmetry_space_group_name_Hall '-C 2yc'
_symmetry_space_group_name_H-M 'C 1 2/c 1'
_atom_sites_solution_hydrogens geom
_atom_sites_solution_primary direct
_atom_sites_solution_secondary difmap
_audit_creation_method SHELXL-97
_cell_angle_alpha 90.00
_cell_angle_beta 99.63(1)
_cell_angle_gamma 90.00
_cell_formula_units_Z 8
_cell_length_a 55.313(1)
_cell_length_b 7.919(1)
_cell_length_c 9.818(1)
_cell_measurement_reflns_used 4426
_cell_measurement_temperature 198(2)
_cell_measurement_theta_max 28.28
_cell_measurement_theta_min 0.41
_cell_volume 4239.9(7)
_computing_cell_refinement 'COLLECT (Nonius B.V., 1998)'
_computing_data_collection 'Collect (Nonius B.V., 1998)'
_computing_data_reduction 'Denzo-SMN (Otwinowski & Minor, 1997)'
_computing_molecular_graphics 'XP (BrukerAXS, 2000)'
_computing_publication_material 'SHELXL-97 (Sheldrick, 1997)'
_computing_structure_refinement 'SHELXL-97 (Sheldrick, 1997)'
_computing_structure_solution 'SHELXS-97 (Sheldrick, 1990)'
_diffrn_ambient_temperature 198(2)
_diffrn_measured_fraction_theta_full 0.991
_diffrn_measured_fraction_theta_max 0.991
_diffrn_measurement_device_type 'Nonius KappaCCD'
_diffrn_measurement_method '\w and \f scans'
_diffrn_radiation_monochromator graphite
_diffrn_radiation_source 'rotating anode Nonius FR591'
_diffrn_radiation_type MoK\a
_diffrn_radiation_wavelength 0.71073
_diffrn_reflns_av_R_equivalents 0.0665
_diffrn_reflns_av_sigmaI/netI 0.0887
_diffrn_reflns_limit_h_max 72
_diffrn_reflns_limit_h_min -73
_diffrn_reflns_limit_k_max 9
_diffrn_reflns_limit_k_min -10
_diffrn_reflns_limit_l_max 12
_diffrn_reflns_limit_l_min -13
_diffrn_reflns_number 13820
_diffrn_reflns_theta_full 28.30
_diffrn_reflns_theta_max 28.30
_diffrn_reflns_theta_min 2.24
_exptl_absorpt_coefficient_mu 0.715
_exptl_absorpt_correction_T_max 0.9789
_exptl_absorpt_correction_T_min 0.7879
_exptl_absorpt_correction_type empirical
_exptl_absorpt_process_details 'SORTAV (BLessing, 1995 & 1997)'
_exptl_crystal_colour yellow
_exptl_crystal_density_diffrn 1.198
_exptl_crystal_density_method 'not measured'
_exptl_crystal_description plate
_exptl_crystal_F_000 1664
_exptl_crystal_size_max 0.35
_exptl_crystal_size_mid 0.30
_exptl_crystal_size_min 0.03
_refine_diff_density_max 0.421
_refine_diff_density_min -0.470
_refine_diff_density_rms 0.072
_refine_ls_extinction_method none
_refine_ls_goodness_of_fit_ref 1.017
_refine_ls_hydrogen_treatment riding
_refine_ls_matrix_type full
_refine_ls_number_parameters 227
_refine_ls_number_reflns 5232
_refine_ls_number_restraints 0
_refine_ls_restrained_S_all 1.017
_refine_ls_R_factor_all 0.1079
_refine_ls_R_factor_gt 0.0587
_refine_ls_shift/su_max 0.000
_refine_ls_shift/su_mean 0.000
_refine_ls_structure_factor_coef Fsqd
_refine_ls_weighting_details 'calc w=1/[\s^2^(Fo^2^)+(0.0350P)^2^+4.7841P] where P=(Fo^2^+2Fc^2^)/3'
_refine_ls_weighting_scheme calc
_refine_ls_wR_factor_gt 0.0986
_refine_ls_wR_factor_ref 0.1119
_reflns_number_gt 3487
_reflns_number_total 5232
_reflns_threshold_expression >2sigma(I)
_cod_data_source_file la0531594si20051122_062217.cif
_cod_data_source_block erk2945
_cod_original_sg_symbol_H-M C2/c
_cod_database_code 4504828

loop_
_symmetry_equiv_pos_as_xyz
'x, y, z'
'-x, y, -z+1/2'
'x+1/2, y+1/2, z'
'-x+1/2, y+1/2, -z+1/2'
'-x, -y, -z'
'x, -y, z-1/2'
'-x+1/2, -y+1/2, -z'
'x+1/2, -y+1/2, z-1/2'

loop_
_atom_site_label
_atom_site_type_symbol
_atom_site_fract_x
_atom_site_fract_y
_atom_site_fract_z
_atom_site_U_iso_or_equiv
_atom_site_adp_type
_atom_site_occupancy
_atom_site_symmetry_multiplicity
_atom_site_calc_flag
_atom_site_refinement_flags
Fe1 Fe 0.047989(6) 0.76337(4) 0.22924(3) 0.02240(12) Uani 1 1 d .
C1 C 0.07106(4) 0.8859(3) 0.3841(2) 0.0218(5) Uani 1 1 d .
C2 C 0.05063(4) 0.8163(3) 0.4351(2) 0.0251(6) Uani 1 1 d .
H2 H 0.0514 0.7361 0.5077 0.030 Uiso 1 1 calc R
C3 C 0.02887(5) 0.8864(3) 0.3598(3) 0.0293(6) Uani 1 1 d .
H3 H 0.0126 0.8612 0.3733 0.035 Uiso 1 1 calc R
C4 C 0.03544(5) 1.0006(3) 0.2607(3) 0.0300(6) Uani 1 1 d .
H4 H 0.0245 1.0654 0.1964 0.036 Uiso 1 1 calc R
C5 C 0.06167(5) 1.0004(3) 0.2754(2) 0.0267(6) Uani 1 1 d .
H5 H 0.0712 1.0650 0.2222 0.032 Uiso 1 1 calc R
C6 C 0.09760(4) 0.8528(3) 0.4410(2) 0.0279(6) Uani 1 1 d .
H6A H 0.0991 0.7370 0.4794 0.034 Uiso 1 1 calc R
H6B H 0.1028 0.9321 0.5183 0.034 Uiso 1 1 calc R
C7 C 0.11515(4) 0.8703(4) 0.3373(3) 0.0306(6) Uani 1 1 d .
H7A H 0.1110 0.7840 0.2642 0.037 Uiso 1 1 calc R
H7B H 0.1128 0.9827 0.2929 0.037 Uiso 1 1 calc R
C8 C 0.14203(4) 0.8503(4) 0.4019(3) 0.0305(6) Uani 1 1 d .
H8A H 0.1442 0.7401 0.4500 0.037 Uiso 1 1 calc R
H8B H 0.1464 0.9400 0.4719 0.037 Uiso 1 1 calc R
C9 C 0.15942(4) 0.8597(4) 0.2967(3) 0.0317(6) Uani 1 1 d .
H9A H 0.1555 0.7663 0.2296 0.038 Uiso 1 1 calc R
H9B H 0.1565 0.9672 0.2451 0.038 Uiso 1 1 calc R
C10 C 0.18643(4) 0.8493(4) 0.3596(3) 0.0315(6) Uani 1 1 d .
H10A H 0.1893 0.7429 0.4129 0.038 Uiso 1 1 calc R
H10B H 0.1905 0.9442 0.4250 0.038 Uiso 1 1 calc R
C11 C 0.20353(4) 0.8550(4) 0.2530(3) 0.0315(6) Uani 1 1 d .
H11A H 0.1999 0.7576 0.1897 0.038 Uiso 1 1 calc R
H11B H 0.2002 0.9592 0.1974 0.038 Uiso 1 1 calc R
C12 C 0.23064(4) 0.8510(4) 0.3156(3) 0.0320(6) Uani 1 1 d .
H12A H 0.2339 0.7482 0.3730 0.038 Uiso 1 1 calc R
H12B H 0.2344 0.9500 0.3770 0.038 Uiso 1 1 calc R
C13 C 0.24771(4) 0.8524(4) 0.2083(3) 0.0325(6) Uani 1 1 d .
H13A H 0.2443 0.7515 0.1487 0.039 Uiso 1 1 calc R
H13B H 0.2441 0.9534 0.1490 0.039 Uiso 1 1 calc R
C14 C 0.27482(4) 0.8538(4) 0.2712(3) 0.0328(6) Uani 1 1 d .
H14A H 0.2784 0.7544 0.3324 0.039 Uiso 1 1 calc R
H14B H 0.2783 0.9562 0.3290 0.039 Uiso 1 1 calc R
C15 C 0.29198(5) 0.8508(4) 0.1646(3) 0.0324(6) Uani 1 1 d .
H15A H 0.2889 0.7465 0.1087 0.039 Uiso 1 1 calc R
H15B H 0.2881 0.9481 0.1015 0.039 Uiso 1 1 calc R
C16 C 0.31898(4) 0.8575(4) 0.2270(3) 0.0318(6) Uani 1 1 d .
H16A H 0.3228 0.7619 0.2920 0.038 Uiso 1 1 calc R
H16B H 0.3222 0.9632 0.2807 0.038 Uiso 1 1 calc R
C17 C 0.33617(5) 0.8499(4) 0.1208(3) 0.0316(6) Uani 1 1 d .
H17A H 0.3332 0.7429 0.0684 0.038 Uiso 1 1 calc R
H17B H 0.3322 0.9440 0.0546 0.038 Uiso 1 1 calc R
C18 C 0.36313(5) 0.8604(4) 0.1833(3) 0.0371(7) Uani 1 1 d .
H18A H 0.3671 0.7676 0.2509 0.045 Uiso 1 1 calc R
H18B H 0.3662 0.9685 0.2339 0.045 Uiso 1 1 calc R
C19 C 0.38006(5) 0.8488(4) 0.0755(3) 0.0475(8) Uani 1 1 d .
H19A H 0.3775 0.7403 0.0272 0.071 Uiso 1 1 calc R
H19B H 0.3972 0.8577 0.1214 0.071 Uiso 1 1 calc R
H19C H 0.3763 0.9411 0.0087 0.071 Uiso 1 1 calc R
C21 C 0.04719(6) 0.5061(3) 0.2053(3) 0.0393(7) Uani 1 1 d .
H21 H 0.0478 0.4244 0.2767 0.047 Uiso 1 1 calc R
C22 C 0.02566(5) 0.5796(4) 0.1294(3) 0.0359(7) Uani 1 1 d .
H22 H 0.0093 0.5562 0.1415 0.043 Uiso 1 1 calc R
C23 C 0.03278(5) 0.6932(4) 0.0333(3) 0.0341(7) Uani 1 1 d .
H23 H 0.0221 0.7594 -0.0313 0.041 Uiso 1 1 calc R
C24 C 0.05853(5) 0.6918(3) 0.0492(3) 0.0333(6) Uani 1 1 d .
H24 H 0.0682 0.7572 -0.0027 0.040 Uiso 1 1 calc R
C25 C 0.06760(5) 0.5771(3) 0.1550(3) 0.0360(7) Uani 1 1 d .
H25 H 0.0844 0.5517 0.1871 0.043 Uiso 1 1 calc R

loop_
_atom_site_aniso_label
_atom_site_aniso_U_11
_atom_site_aniso_U_22
_atom_site_aniso_U_33
_atom_site_aniso_U_23
_atom_site_aniso_U_13
_atom_site_aniso_U_12
Fe1 0.02470(18) 0.0236(2) 0.01908(17) -0.00191(16) 0.00417(13) -0.00177(18)
C1 0.0250(13) 0.0228(13) 0.0175(11) -0.0046(10) 0.0035(10) -0.0010(11)
C2 0.0290(14) 0.0299(14) 0.0171(11) -0.0035(10) 0.0062(10) -0.0010(11)
C3 0.0243(13) 0.0355(16) 0.0289(13) -0.0070(12) 0.0070(11) -0.0008(12)
C4 0.0325(14) 0.0286(14) 0.0281(13) -0.0048(12) 0.0027(11) 0.0109(12)
C5 0.0292(14) 0.0243(14) 0.0264(13) -0.0019(11) 0.0046(11) -0.0027(11)
C6 0.0244(13) 0.0348(16) 0.0241(13) 0.0011(11) 0.0029(11) -0.0024(12)
C7 0.0252(14) 0.0388(16) 0.0280(13) -0.0008(12) 0.0048(11) -0.0012(12)
C8 0.0233(13) 0.0363(16) 0.0323(14) -0.0009(12) 0.0064(11) 0.0004(12)
C9 0.0250(14) 0.0368(16) 0.0329(14) -0.0006(13) 0.0038(12) -0.0005(12)
C10 0.0237(14) 0.0365(16) 0.0341(14) 0.0003(13) 0.0040(12) -0.0010(13)
C11 0.0238(14) 0.0364(16) 0.0344(14) 0.0015(13) 0.0054(12) -0.0003(12)
C12 0.0245(14) 0.0361(16) 0.0356(14) 0.0008(13) 0.0061(12) 0.0008(12)
C13 0.0255(14) 0.0383(17) 0.0347(14) -0.0010(13) 0.0078(12) 0.0021(13)
C14 0.0244(14) 0.0380(17) 0.0366(15) 0.0006(13) 0.0072(12) 0.0019(12)
C15 0.0273(14) 0.0353(16) 0.0352(14) 0.0000(13) 0.0073(12) -0.0009(13)
C16 0.0255(14) 0.0367(16) 0.0336(14) -0.0020(13) 0.0065(12) -0.0024(12)
C17 0.0298(14) 0.0328(16) 0.0334(14) -0.0019(12) 0.0090(12) -0.0029(13)
C18 0.0274(15) 0.0405(17) 0.0441(16) -0.0077(14) 0.0081(13) -0.0006(13)
C19 0.0328(16) 0.055(2) 0.058(2) -0.0121(17) 0.0168(15) -0.0032(15)
C21 0.069(2) 0.0214(13) 0.0276(14) -0.0032(12) 0.0081(15) -0.0056(15)
C22 0.0360(16) 0.0402(17) 0.0329(14) -0.0165(13) 0.0097(13) -0.0140(14)
C23 0.0412(16) 0.0393(17) 0.0191(12) -0.0089(12) -0.0030(12) -0.0006(13)
C24 0.0465(17) 0.0331(15) 0.0239(13) -0.0067(12) 0.0160(12) -0.0034(13)
C25 0.0369(16) 0.0312(16) 0.0388(15) -0.0121(13) 0.0030(13) 0.0029(13)

loop_
_atom_type_symbol
_atom_type_description
_atom_type_scat_dispersion_real
_atom_type_scat_dispersion_imag
_atom_type_scat_source
C C 0.0033 0.0016 'International Tables Vol C Tables 4.2.6.8 and 6.1.1.4'
H H 0.0000 0.0000 'International Tables Vol C Tables 4.2.6.8 and 6.1.1.4'
Fe Fe 0.3463 0.8444 'International Tables Vol C Tables 4.2.6.8 and 6.1.1.4'

loop_
_geom_angle_atom_site_label_1
_geom_angle_atom_site_label_2
_geom_angle_atom_site_label_3
_geom_angle
C24 Fe1 C25 40.48(11)
C24 Fe1 C3 159.02(11)
C25 Fe1 C3 159.00(11)
C24 Fe1 C23 40.37(11)
C25 Fe1 C23 68.05(11)
C3 Fe1 C23 123.11(11)
C24 Fe1 C4 122.81(11)
C25 Fe1 C4 159.12(11)
C3 Fe1 C4 40.67(10)
C23 Fe1 C4 107.19(11)
C24 Fe1 C2 158.94(11)
C25 Fe1 C2 123.22(11)
C3 Fe1 C2 40.55(10)
C23 Fe1 C2 159.41(11)
C4 Fe1 C2 68.41(10)
C24 Fe1 C5 107.42(11)
C25 Fe1 C5 122.97(11)
C3 Fe1 C5 68.53(10)
C23 Fe1 C5 122.47(11)
C4 Fe1 C5 41.03(10)
C2 Fe1 C5 68.30(10)
C24 Fe1 C22 67.89(11)
C25 Fe1 C22 68.23(11)
C3 Fe1 C22 107.78(11)
C23 Fe1 C22 40.22(11)
C4 Fe1 C22 122.17(11)
C2 Fe1 C22 123.77(10)
C5 Fe1 C22 158.20(11)
C24 Fe1 C21 68.11(11)
C25 Fe1 C21 40.72(11)
C3 Fe1 C21 122.87(11)
C23 Fe1 C21 67.94(11)
C4 Fe1 C21 158.30(12)
C2 Fe1 C21 108.27(10)
C5 Fe1 C21 159.55(11)
C22 Fe1 C21 40.52(11)
C24 Fe1 C1 122.79(10)
C25 Fe1 C1 107.72(10)
C3 Fe1 C1 68.47(10)
C23 Fe1 C1 158.54(10)
C4 Fe1 C1 68.83(10)
C2 Fe1 C1 40.55(9)
C5 Fe1 C1 40.78(9)
C22 Fe1 C1 159.75(10)
C21 Fe1 C1 123.52(10)
C2 C1 C5 107.3(2)
C2 C1 C6 125.8(2)
C5 C1 C6 126.7(2)
C2 C1 Fe1 69.28(13)
C5 C1 Fe1 69.18(13)
C6 C1 Fe1 129.68(17)
C3 C2 C1 108.7(2)
C3 C2 Fe1 69.53(13)
C1 C2 Fe1 70.17(13)
C2 C3 C4 108.4(2)
C2 C3 Fe1 69.92(14)
C4 C3 Fe1 69.80(14)
C3 C4 C5 107.5(2)
C3 C4 Fe1 69.53(15)
C5 C4 Fe1 69.55(14)
C1 C5 C4 108.1(2)
C1 C5 Fe1 70.05(14)
C4 C5 Fe1 69.42(14)
C1 C6 C7 115.2(2)
C8 C7 C6 113.4(2)
C7 C8 C9 113.2(2)
C10 C9 C8 114.2(2)
C9 C10 C11 113.6(2)
C12 C11 C10 113.9(2)
C11 C12 C13 113.7(2)
C14 C13 C12 113.6(2)
C13 C14 C15 113.9(2)
C16 C15 C14 113.9(2)
C15 C16 C17 114.0(2)
C18 C17 C16 113.9(2)
C17 C18 C19 113.0(2)
C22 C21 C25 107.5(2)
C22 C21 Fe1 69.69(16)
C25 C21 Fe1 69.13(15)
C23 C22 C21 108.1(2)
C23 C22 Fe1 69.69(15)
C21 C22 Fe1 69.79(15)
C24 C23 C22 108.2(3)
C24 C23 Fe1 69.39(14)
C22 C23 Fe1 70.09(15)
C23 C24 C25 108.5(2)
C23 C24 Fe1 70.24(14)
C25 C24 Fe1 69.92(15)
C24 C25 C21 107.8(2)
C24 C25 Fe1 69.60(15)
C21 C25 Fe1 70.15(16)

loop_
_geom_bond_atom_site_label_1
_geom_bond_atom_site_label_2
_geom_bond_distance
Fe1 C24 2.032(2)
Fe1 C25 2.037(3)
Fe1 C3 2.041(2)
Fe1 C23 2.044(2)
Fe1 C4 2.044(3)
Fe1 C2 2.046(2)
Fe1 C5 2.046(3)
Fe1 C22 2.049(3)
Fe1 C21 2.050(3)
Fe1 C1 2.057(2)
C1 C2 1.422(3)
C1 C5 1.430(3)
C1 C6 1.504(3)
C2 C3 1.416(3)
C3 C4 1.419(4)
C4 C5 1.433(4)
C6 C7 1.526(3)
C7 C8 1.524(3)
C8 C9 1.527(3)
C9 C10 1.520(3)
C10 C11 1.524(3)
C11 C12 1.522(3)
C12 C13 1.527(3)
C13 C14 1.523(3)
C14 C15 1.526(3)
C15 C16 1.518(4)
C16 C17 1.525(3)
C17 C18 1.516(4)
C18 C19 1.529(4)
C21 C22 1.419(4)
C21 C25 1.422(4)
C22 C23 1.407(4)
C23 C24 1.407(4)
C24 C25 1.408(4)

loop_
_geom_torsion_atom_site_label_1
_geom_torsion_atom_site_label_2
_geom_torsion_atom_site_label_3
_geom_torsion_atom_site_label_4
_geom_torsion
C24 Fe1 C1 C2 -162.66(15)
C25 Fe1 C1 C2 -120.74(16)
C3 Fe1 C1 C2 37.31(15)
C23 Fe1 C1 C2 164.3(3)
C4 Fe1 C1 C2 81.12(16)
C5 Fe1 C1 C2 119.0(2)
C22 Fe1 C1 C2 -45.7(4)
C21 Fe1 C1 C2 -78.70(18)
C24 Fe1 C1 C5 78.36(17)
C25 Fe1 C1 C5 120.28(15)
C3 Fe1 C1 C5 -81.67(15)
C23 Fe1 C1 C5 45.3(3)
C4 Fe1 C1 C5 -37.85(14)
C2 Fe1 C1 C5 -119.0(2)
C22 Fe1 C1 C5 -164.7(3)
C21 Fe1 C1 C5 162.32(15)
C24 Fe1 C1 C6 -42.7(3)
C25 Fe1 C1 C6 -0.8(2)
C3 Fe1 C1 C6 157.3(2)
C23 Fe1 C1 C6 -75.7(4)
C4 Fe1 C1 C6 -158.9(2)
C2 Fe1 C1 C6 120.0(3)
C5 Fe1 C1 C6 -121.0(3)
C22 Fe1 C1 C6 74.2(4)
C21 Fe1 C1 C6 41.3(3)
C5 C1 C2 C3 -0.1(3)
C6 C1 C2 C3 176.3(2)
Fe1 C1 C2 C3 -59.05(17)
C5 C1 C2 Fe1 58.93(16)
C6 C1 C2 Fe1 -124.7(2)
C24 Fe1 C2 C3 164.0(3)
C25 Fe1 C2 C3 -162.01(16)
C23 Fe1 C2 C3 -43.8(4)
C4 Fe1 C2 C3 37.61(15)
C5 Fe1 C2 C3 81.91(16)
C22 Fe1 C2 C3 -77.49(19)
C21 Fe1 C2 C3 -119.56(17)
C1 Fe1 C2 C3 119.9(2)
C24 Fe1 C2 C1 44.2(4)
C25 Fe1 C2 C1 78.13(18)
C3 Fe1 C2 C1 -119.9(2)
C23 Fe1 C2 C1 -163.7(3)
C4 Fe1 C2 C1 -82.25(16)
C5 Fe1 C2 C1 -37.95(14)
C22 Fe1 C2 C1 162.65(15)
C21 Fe1 C2 C1 120.58(16)
C1 C2 C3 C4 0.0(3)
Fe1 C2 C3 C4 -59.42(17)
C1 C2 C3 Fe1 59.45(17)
C24 Fe1 C3 C2 -164.0(3)
C25 Fe1 C3 C2 46.1(3)
C23 Fe1 C3 C2 163.11(15)
C4 Fe1 C3 C2 -119.5(2)
C5 Fe1 C3 C2 -81.28(16)
C22 Fe1 C3 C2 121.55(16)
C21 Fe1 C3 C2 79.56(18)
C1 Fe1 C3 C2 -37.30(15)
C24 Fe1 C3 C4 -44.5(4)
C25 Fe1 C3 C4 165.6(3)
C23 Fe1 C3 C4 -77.44(18)
C2 Fe1 C3 C4 119.5(2)
C5 Fe1 C3 C4 38.17(15)
C22 Fe1 C3 C4 -119.00(16)
C21 Fe1 C3 C4 -160.98(16)
C1 Fe1 C3 C4 82.15(16)
C2 C3 C4 C5 0.1(3)
Fe1 C3 C4 C5 -59.41(17)
C2 C3 C4 Fe1 59.50(17)
C24 Fe1 C4 C3 162.62(15)
C25 Fe1 C4 C3 -165.5(3)
C23 Fe1 C4 C3 121.15(16)
C2 Fe1 C4 C3 -37.50(14)
C5 Fe1 C4 C3 -118.8(2)
C22 Fe1 C4 C3 79.71(17)
C21 Fe1 C4 C3 47.7(3)
C1 Fe1 C4 C3 -81.19(16)
C24 Fe1 C4 C5 -78.57(18)
C25 Fe1 C4 C5 -46.7(3)
C3 Fe1 C4 C5 118.8(2)
C23 Fe1 C4 C5 -120.03(15)
C2 Fe1 C4 C5 81.31(15)
C22 Fe1 C4 C5 -161.47(15)
C21 Fe1 C4 C5 166.6(2)
C1 Fe1 C4 C5 37.63(14)
C2 C1 C5 C4 0.2(3)
C6 C1 C5 C4 -176.2(2)
Fe1 C1 C5 C4 59.17(17)
C2 C1 C5 Fe1 -59.00(16)
C6 C1 C5 Fe1 124.6(2)
C3 C4 C5 C1 -0.2(3)
Fe1 C4 C5 C1 -59.56(16)
C3 C4 C5 Fe1 59.40(17)
C24 Fe1 C5 C1 -120.36(15)
C25 Fe1 C5 C1 -78.66(17)
C3 Fe1 C5 C1 81.50(15)
C23 Fe1 C5 C1 -162.04(14)
C4 Fe1 C5 C1 119.3(2)
C2 Fe1 C5 C1 37.74(14)
C22 Fe1 C5 C1 165.8(2)
C21 Fe1 C5 C1 -46.4(3)
C24 Fe1 C5 C4 120.30(16)
C25 Fe1 C5 C4 161.99(15)
C3 Fe1 C5 C4 -37.85(15)
C23 Fe1 C5 C4 78.61(17)
C2 Fe1 C5 C4 -81.61(15)
C22 Fe1 C5 C4 46.4(3)
C21 Fe1 C5 C4 -165.8(3)
C1 Fe1 C5 C4 -119.3(2)
C2 C1 C6 C7 152.8(2)
C5 C1 C6 C7 -31.5(4)
Fe1 C1 C6 C7 61.0(3)
C1 C6 C7 C8 175.1(2)
C6 C7 C8 C9 177.3(2)
C7 C8 C9 C10 177.0(2)
C8 C9 C10 C11 178.7(2)
C9 C10 C11 C12 177.9(2)
C10 C11 C12 C13 178.6(2)
C11 C12 C13 C14 178.3(2)
C12 C13 C14 C15 178.6(2)
C13 C14 C15 C16 178.2(2)
C14 C15 C16 C17 178.5(2)
C15 C16 C17 C18 178.8(2)
C16 C17 C18 C19 178.8(2)
C24 Fe1 C21 C22 -81.13(17)
C25 Fe1 C21 C22 -119.0(2)
C3 Fe1 C21 C22 78.66(18)
C23 Fe1 C21 C22 -37.44(15)
C4 Fe1 C21 C22 43.6(3)
C2 Fe1 C21 C22 120.98(15)
C5 Fe1 C21 C22 -162.3(3)
C1 Fe1 C21 C22 163.15(14)
C24 Fe1 C21 C25 37.83(16)
C3 Fe1 C21 C25 -162.38(15)
C23 Fe1 C21 C25 81.52(17)
C4 Fe1 C21 C25 162.6(2)
C2 Fe1 C21 C25 -120.06(16)
C5 Fe1 C21 C25 -43.3(3)
C22 Fe1 C21 C25 119.0(2)
C1 Fe1 C21 C25 -77.89(18)
C25 C21 C22 C23 0.4(3)
Fe1 C21 C22 C23 59.40(18)
C25 C21 C22 Fe1 -59.00(18)
C24 Fe1 C22 C23 -37.52(17)
C25 Fe1 C22 C23 -81.31(18)
C3 Fe1 C22 C23 120.62(17)
C4 Fe1 C22 C23 78.29(19)
C2 Fe1 C22 C23 162.42(16)
C5 Fe1 C22 C23 44.1(3)
C21 Fe1 C22 C23 -119.2(2)
C1 Fe1 C22 C23 -163.5(3)
C24 Fe1 C22 C21 81.72(17)
C25 Fe1 C22 C21 37.93(15)
C3 Fe1 C22 C21 -120.14(16)
C23 Fe1 C22 C21 119.2(2)
C4 Fe1 C22 C21 -162.47(15)
C2 Fe1 C22 C21 -78.34(18)
C5 Fe1 C22 C21 163.3(2)
C1 Fe1 C22 C21 -44.3(4)
C21 C22 C23 C24 -0.3(3)
Fe1 C22 C23 C24 59.12(18)
C21 C22 C23 Fe1 -59.46(18)
C25 Fe1 C23 C24 -37.62(16)
C3 Fe1 C23 C24 162.52(16)
C4 Fe1 C23 C24 120.78(17)
C2 Fe1 C23 C24 -165.0(3)
C5 Fe1 C23 C24 78.43(19)
C22 Fe1 C23 C24 -119.4(2)
C21 Fe1 C23 C24 -81.70(18)
C1 Fe1 C23 C24 45.0(4)
C24 Fe1 C23 C22 119.4(2)
C25 Fe1 C23 C22 81.79(18)
C3 Fe1 C23 C22 -78.1(2)
C4 Fe1 C23 C22 -119.81(17)
C2 Fe1 C23 C22 -45.6(4)
C5 Fe1 C23 C22 -162.16(16)
C21 Fe1 C23 C22 37.71(17)
C1 Fe1 C23 C22 164.4(3)
C22 C23 C24 C25 0.2(3)
Fe1 C23 C24 C25 59.71(18)
C22 C23 C24 Fe1 -59.56(18)
C25 Fe1 C24 C23 119.3(2)
C3 Fe1 C24 C23 -44.6(4)
C4 Fe1 C24 C23 -77.57(19)
C2 Fe1 C24 C23 165.3(3)
C5 Fe1 C24 C23 -119.97(17)
C22 Fe1 C24 C23 37.38(17)
C21 Fe1 C24 C23 81.24(18)
C1 Fe1 C24 C23 -162.07(16)
C3 Fe1 C24 C25 -163.9(3)
C23 Fe1 C24 C25 -119.3(2)
C4 Fe1 C24 C25 163.14(16)
C2 Fe1 C24 C25 46.0(4)
C5 Fe1 C24 C25 120.73(16)
C22 Fe1 C24 C25 -81.91(18)
C21 Fe1 C24 C25 -38.06(16)
C1 Fe1 C24 C25 78.63(18)
C23 C24 C25 C21 0.1(3)
Fe1 C24 C25 C21 60.01(18)
C23 C24 C25 Fe1 -59.91(18)
C22 C21 C25 C24 -0.3(3)
Fe1 C21 C25 C24 -59.66(18)
C22 C21 C25 Fe1 59.36(18)
C3 Fe1 C25 C24 163.9(3)
C23 Fe1 C25 C24 37.52(16)
C4 Fe1 C25 C24 -43.2(4)
C2 Fe1 C25 C24 -162.00(16)
C5 Fe1 C25 C24 -77.85(19)
C22 Fe1 C25 C24 81.01(18)
C21 Fe1 C25 C24 118.7(2)
C1 Fe1 C25 C24 -120.10(16)
C24 Fe1 C25 C21 -118.7(2)
C3 Fe1 C25 C21 45.2(4)
C23 Fe1 C25 C21 -81.23(17)
C4 Fe1 C25 C21 -161.9(3)
C2 Fe1 C25 C21 79.26(18)
C5 Fe1 C25 C21 163.40(15)
C22 Fe1 C25 C21 -37.74(15)
C1 Fe1 C25 C21 121.16(16)
